data_7015211
loop_
_publ_author_name
'Ramakrishnan, Sethu'
'Suresh, Eringadothi'
'Riyasdeen, Anvarbatcha'
'Akbarsha, Mohamad Abdulkadhar'
'Palaniandavar, Mallayan'

_publ_section_title
;
 Interaction of rac-[M(diimine)3]2+ (M=Co, Ni) complexes with CT DNA:
 role of 5,6-dmp ligand on DNA binding and cleavage and cytotoxicity.
;
_journal_issue 13
_journal_name_full 'Dalton transactions (Cambridge, England : 2003)'
_journal_page_first 3245
_journal_page_last 3256
_journal_paper_doi 10.1039/c0dt01360a
_journal_volume 40
_journal_year 2011
_chemical_formula_sum 'C42 H38 Cl2 Co N6 O9'
_chemical_formula_weight 900.61
_chemical_name_common 'Co complexes'
_chemical_name_systematic 'Co complexes'
_space_group_IT_number 14
_symmetry_cell_setting monoclinic
_symmetry_space_group_name_Hall '-P 2ybc'
_symmetry_space_group_name_H-M 'P 1 21/c 1'
_atom_sites_solution_hydrogens geom
_atom_sites_solution_primary direct
_atom_sites_solution_secondary difmap
_audit_creation_method SHELXL-97
_cell_angle_alpha 90.00
_cell_angle_beta 100.416(2)
_cell_angle_gamma 90.00
_cell_formula_units_Z 4
_cell_length_a 12.4103(13)
_cell_length_b 17.8623(18)
_cell_length_c 17.8807(18)
_cell_measurement_reflns_used 6844
_cell_measurement_temperature 100(2)
_cell_measurement_theta_max 25.0
_cell_measurement_theta_min 1.6
_cell_volume 3898.4(7)
_computing_cell_refinement 'BRUKER SMART'
_computing_data_collection 'BRUKER SMART'
_computing_data_reduction 'BRUKER SAINT'
_computing_molecular_graphics ORTEP
_computing_structure_refinement 'SHELXL-97 (Sheldrick, 1997)'
_computing_structure_solution 'SHELXS-97 (Sheldrick, 1990)'
_diffrn_ambient_temperature 273(2)
_diffrn_measured_fraction_theta_full 0.998
_diffrn_measured_fraction_theta_max 0.998
_diffrn_measurement_device_type 'BRUKER SMART APEX CCD DIFFRACTOMETER'
_diffrn_measurement_method 'OMEGA-PHI SCAN'
_diffrn_radiation_monochromator graphite
_diffrn_radiation_source 'fine-focus sealed tube'
_diffrn_radiation_type MoK\a
_diffrn_radiation_wavelength 0.71073
_diffrn_reflns_av_R_equivalents 0.0708
_diffrn_reflns_av_sigmaI/netI 0.0904
_diffrn_reflns_limit_h_max 14
_diffrn_reflns_limit_h_min -12
_diffrn_reflns_limit_k_max 21
_diffrn_reflns_limit_k_min -18
_diffrn_reflns_limit_l_max 21
_diffrn_reflns_limit_l_min -21
_diffrn_reflns_number 19308
_diffrn_reflns_theta_full 25.00
_diffrn_reflns_theta_max 25.00
_diffrn_reflns_theta_min 1.62
_exptl_absorpt_coefficient_mu 0.645
_exptl_absorpt_correction_T_max 0.9266
_exptl_absorpt_correction_T_min 0.7430
_exptl_absorpt_correction_type multi-scan
_exptl_absorpt_process_details 'BRUKER SADABS'
_exptl_crystal_colour YELLOW
_exptl_crystal_density_diffrn 1.534
_exptl_crystal_density_method 'not measured'
_exptl_crystal_description BLOCKS
_exptl_crystal_F_000 1860
_exptl_crystal_size_max 0.49
_exptl_crystal_size_mid 0.29
_exptl_crystal_size_min 0.12
_refine_diff_density_max 0.550
_refine_diff_density_min -0.544
_refine_diff_density_rms 0.097
_refine_ls_extinction_method none
_refine_ls_goodness_of_fit_ref 1.197
_refine_ls_hydrogen_treatment mixed
_refine_ls_matrix_type full
_refine_ls_number_parameters 553
_refine_ls_number_reflns 6844
_refine_ls_number_restraints 3
_refine_ls_restrained_S_all 1.197
_refine_ls_R_factor_all 0.1040
_refine_ls_R_factor_gt 0.0769
_refine_ls_shift/su_max 0.001
_refine_ls_shift/su_mean 0.000
_refine_ls_structure_factor_coef Fsqd
_refine_ls_weighting_details 'calc w=1/[\s^2^(Fo^2^)+(0.0466P)^2^+5.5441P] where P=(Fo^2^+2Fc^2^)/3'
_refine_ls_weighting_scheme calc
_refine_ls_wR_factor_gt 0.1437
_refine_ls_wR_factor_ref 0.1528
_reflns_number_gt 5443
_reflns_number_total 6844
_reflns_threshold_expression >2sigma(I)
_cod_data_source_file c0dt01360a.txt
_cod_data_source_block 27mpsrm
_cod_depositor_comments
;
The following automatic conversions were performed:
'_symmetry_cell_setting' value 'Monoclinic' changed to 'monoclinic'
according to '/home/saulius/struct/CIF-dictionaries/cif_core.dic'
dictionary named 'cif_core.dic' version 2.4.1 from
2010-06-29.

'_exptl_absorpt_correction_type' value 'MULTI-SCAN' changed
to 'multi-scan' according to
'/home/saulius/struct/CIF-dictionaries/cif_core.dic' dictionary named
'cif_core.dic' version 2.4.1 from 2010-06-29.

Automatic conversion script
Id: cif_fix_enum 1555 2011-01-17 13:19:09Z saulius 
;
_cod_original_sg_symbol_H-M P21/c
_cod_database_code 7015211

loop_
_symmetry_equiv_pos_as_xyz
'x, y, z'
'-x, y+1/2, -z+1/2'
'-x, -y, -z'
'x, -y-1/2, z-1/2'

loop_
_atom_site_label
_atom_site_type_symbol
_atom_site_fract_x
_atom_site_fract_y
_atom_site_fract_z
_atom_site_U_iso_or_equiv
_atom_site_adp_type
_atom_site_occupancy
_atom_site_symmetry_multiplicity
_atom_site_calc_flag
_atom_site_refinement_flags
_atom_site_disorder_assembly
_atom_site_disorder_group
Co1 Co 0.26179(5) 0.97155(3) 0.21022(4) 0.00896(18) Uani 1 1 d . . .
Cl1 Cl 0.18585(11) 0.78343(7) 0.89988(7) 0.0207(3) Uani 1 1 d . . .
Cl2 Cl -0.25468(11) 0.74756(7) 1.03315(7) 0.0192(3) Uani 1 1 d . . .
N1 N 0.3587(3) 0.9301(2) 0.1332(2) 0.0104(9) Uani 1 1 d . . .
N2 N 0.1805(3) 1.0173(2) 0.1062(2) 0.0090(9) Uani 1 1 d . . .
N3 N 0.1555(3) 0.8779(2) 0.1979(2) 0.0096(9) Uani 1 1 d . . .
N4 N 0.1509(3) 1.0000(2) 0.2827(2) 0.0084(9) Uani 1 1 d . . .
N5 N 0.3748(3) 0.9356(2) 0.3070(2) 0.0112(9) Uani 1 1 d . . .
N6 N 0.3646(3) 1.0676(2) 0.2360(2) 0.0103(9) Uani 1 1 d . . .
O1 O 0.2855(4) 0.7948(2) 0.8726(3) 0.0575(15) Uani 1 1 d . . .
O2 O 0.1614(3) 0.70435(19) 0.8955(2) 0.0248(9) Uani 1 1 d . . .
O3 O 0.1974(3) 0.8086(2) 0.97740(19) 0.0261(9) Uani 1 1 d . . .
O4 O 0.0994(4) 0.8238(2) 0.8550(2) 0.0475(13) Uani 1 1 d . . .
O5 O -0.2437(3) 0.8044(2) 1.0901(2) 0.0284(10) Uani 1 1 d . . .
O6 O -0.3312(3) 0.7703(2) 0.9678(2) 0.0369(11) Uani 1 1 d . . .
O7 O -0.2914(3) 0.6802(2) 1.0635(2) 0.0369(11) Uani 1 1 d . . .
O8 O -0.1495(3) 0.7344(2) 1.0126(2) 0.0356(11) Uani 1 1 d . . .
C1 C 0.4465(4) 0.8868(3) 0.1480(3) 0.0151(11) Uani 1 1 d . . .
H1 H 0.4695 0.8702 0.1977 0.018 Uiso 1 1 calc R . .
C2 C 0.5057(4) 0.8648(3) 0.0930(3) 0.0192(12) Uani 1 1 d . . .
H2 H 0.5663 0.8336 0.1055 0.023 Uiso 1 1 calc R . .
C3 C 0.4734(4) 0.8899(3) 0.0196(3) 0.0168(12) Uani 1 1 d . . .
H3 H 0.5130 0.8765 -0.0178 0.020 Uiso 1 1 calc R . .
C4 C 0.3807(4) 0.9359(3) 0.0014(3) 0.0113(11) Uani 1 1 d . . .
C5 C 0.3264(4) 0.9543(3) 0.0610(3) 0.0131(11) Uani 1 1 d . . .
C6 C 0.3409(4) 0.9640(3) -0.0739(3) 0.0146(11) Uani 1 1 d . . .
C7 C 0.2466(4) 1.0052(3) -0.0893(3) 0.0167(12) Uani 1 1 d . . .
C8 C 0.1902(4) 1.0256(3) -0.0279(3) 0.0134(11) Uani 1 1 d . . .
C9 C 0.2285(4) 0.9998(3) 0.0461(3) 0.0106(10) Uani 1 1 d . . .
C10 C 0.0982(4) 1.0736(3) -0.0369(3) 0.0171(12) Uani 1 1 d . . .
H10 H 0.0701 1.0930 -0.0847 0.021 Uiso 1 1 calc R . .
C11 C 0.0497(4) 1.0922(3) 0.0239(3) 0.0144(11) Uani 1 1 d . . .
H11 H -0.0103 1.1242 0.0180 0.017 Uiso 1 1 calc R . .
C12 C 0.0927(4) 1.0618(3) 0.0938(3) 0.0127(11) Uani 1 1 d . . .
H12 H 0.0586 1.0730 0.1347 0.015 Uiso 1 1 calc R . .
C13 C 0.4062(5) 0.9461(3) -0.1359(3) 0.0242(13) Uani 1 1 d . . .
H13A H 0.3877 0.8968 -0.1554 0.036 Uiso 1 1 calc R . .
H13B H 0.4831 0.9483 -0.1152 0.036 Uiso 1 1 calc R . .
H13C H 0.3891 0.9820 -0.1763 0.036 Uiso 1 1 calc R . .
C14 C 0.1981(5) 1.0288(3) -0.1688(3) 0.0244(13) Uani 1 1 d . . .
H14A H 0.2232 1.0783 -0.1779 0.037 Uiso 1 1 calc R . .
H14B H 0.1196 1.0289 -0.1749 0.037 Uiso 1 1 calc R . .
H14C H 0.2204 0.9945 -0.2043 0.037 Uiso 1 1 calc R . .
C15 C 0.1573(4) 0.8194(3) 0.1528(3) 0.0133(11) Uani 1 1 d . . .
H15 H 0.2103 0.8173 0.1221 0.016 Uiso 1 1 calc R . .
C16 C 0.0822(4) 0.7602(3) 0.1497(3) 0.0176(12) Uani 1 1 d . . .
H16 H 0.0844 0.7201 0.1169 0.021 Uiso 1 1 calc R . .
C17 C 0.0060(4) 0.7628(3) 0.1958(3) 0.0191(12) Uani 1 1 d . . .
H17 H -0.0426 0.7231 0.1955 0.023 Uiso 1 1 calc R . .
C18 C -0.0005(4) 0.8245(3) 0.2440(3) 0.0126(11) Uani 1 1 d . . .
C19 C 0.0765(4) 0.8811(3) 0.2420(2) 0.0085(10) Uani 1 1 d . . .
C20 C -0.0810(4) 0.8309(3) 0.2923(3) 0.0142(11) Uani 1 1 d . . .
C21 C -0.0857(4) 0.8948(3) 0.3341(3) 0.0160(11) Uani 1 1 d . . .
C22 C -0.0047(4) 0.9527(3) 0.3341(3) 0.0117(11) Uani 1 1 d . . .
C23 C 0.0740(4) 0.9467(3) 0.2875(3) 0.0120(11) Uani 1 1 d . . .
C24 C -0.0008(4) 1.0185(3) 0.3777(3) 0.0157(11) Uani 1 1 d . . .
H24 H -0.0517 1.0257 0.4093 0.019 Uiso 1 1 calc R . .
C25 C 0.0772(4) 1.0721(3) 0.3742(3) 0.0141(11) Uani 1 1 d . . .
H25 H 0.0804 1.1151 0.4038 0.017 Uiso 1 1 calc R . .
C26 C 0.1514(4) 1.0611(3) 0.3258(2) 0.0125(11) Uani 1 1 d . . .
H26 H 0.2037 1.0978 0.3232 0.015 Uiso 1 1 calc R . .
C27 C -0.1580(4) 0.7667(3) 0.2933(3) 0.0216(13) Uani 1 1 d . . .
H27A H -0.2005 0.7745 0.3324 0.032 Uiso 1 1 calc R . .
H27B H -0.1169 0.7211 0.3031 0.032 Uiso 1 1 calc R . .
H27C H -0.2060 0.7632 0.2449 0.032 Uiso 1 1 calc R . .
C28 C -0.1736(4) 0.9089(3) 0.3802(3) 0.0221(13) Uani 1 1 d . . .
H28A H -0.2145 0.9527 0.3614 0.033 Uiso 1 1 calc R . .
H28B H -0.1405 0.9165 0.4325 0.033 Uiso 1 1 calc R . .
H28C H -0.2219 0.8665 0.3763 0.033 Uiso 1 1 calc R . .
C29 C 0.3803(4) 0.8684(3) 0.3400(3) 0.0152(11) Uani 1 1 d . . .
H29 H 0.3286 0.8324 0.3206 0.018 Uiso 1 1 calc R . .
C30 C 0.4600(4) 0.8501(3) 0.4019(3) 0.0150(12) Uani 1 1 d . . .
H30 H 0.4621 0.8025 0.4230 0.018 Uiso 1 1 calc R . .
C31 C 0.5354(4) 0.9028(3) 0.4317(3) 0.0154(12) Uani 1 1 d . . .
H31 H 0.5888 0.8909 0.4735 0.018 Uiso 1 1 calc R . .
C32 C 0.5333(4) 0.9746(3) 0.3999(3) 0.0121(11) Uani 1 1 d . . .
C33 C 0.4509(4) 0.9875(3) 0.3367(2) 0.0097(11) Uani 1 1 d . . .
C34 C 0.6089(4) 1.0345(3) 0.4293(3) 0.0151(11) Uani 1 1 d . . .
C35 C 0.6007(4) 1.1024(3) 0.3943(3) 0.0178(12) Uani 1 1 d . . .
C36 C 0.5192(4) 1.1157(3) 0.3266(3) 0.0141(11) Uani 1 1 d . . .
C37 C 0.5112(4) 1.1823(3) 0.2846(3) 0.0183(12) Uani 1 1 d . . .
H37 H 0.5594 1.2214 0.3004 0.022 Uiso 1 1 calc R . .
C38 C 0.4334(4) 1.1902(3) 0.2207(3) 0.0162(12) Uani 1 1 d . . .
H38 H 0.4293 1.2341 0.1924 0.019 Uiso 1 1 calc R . .
C39 C 0.3602(4) 1.1319(3) 0.1983(3) 0.0159(12) Uani 1 1 d . . .
H39 H 0.3063 1.1383 0.1553 0.019 Uiso 1 1 calc R . .
C40 C 0.6950(4) 1.0186(3) 0.4987(3) 0.0201(12) Uani 1 1 d . . .
H40A H 0.7613 1.0446 0.4944 0.030 Uiso 1 1 calc R . .
H40B H 0.7091 0.9657 0.5023 0.030 Uiso 1 1 calc R . .
H40C H 0.6693 1.0353 0.5434 0.030 Uiso 1 1 calc R . .
C41 C 0.6729(5) 1.1675(3) 0.4245(3) 0.0280(14) Uani 1 1 d . . .
H41A H 0.7050 1.1585 0.4767 0.042 Uiso 1 1 calc R . .
H41B H 0.6298 1.2125 0.4210 0.042 Uiso 1 1 calc R . .
H41C H 0.7298 1.1732 0.3950 0.042 Uiso 1 1 calc R . .
C42 C 0.4436(4) 1.0586(3) 0.2986(3) 0.0101(11) Uani 1 1 d . . .
O9 O 0.0457(4) 0.6449(2) 1.0016(2) 0.0366(11) Uani 1 1 d D . .
H9C H 0.090(4) 0.663(3) 0.964(3) 0.050 Uiso 1 1 d D . .
H9D H -0.011(4) 0.683(3) 0.999(3) 0.050 Uiso 1 1 d D . .

loop_
_atom_site_aniso_label
_atom_site_aniso_U_11
_atom_site_aniso_U_22
_atom_site_aniso_U_33
_atom_site_aniso_U_23
_atom_site_aniso_U_13
_atom_site_aniso_U_12
Co1 0.0088(3) 0.0084(3) 0.0097(3) 0.0002(3) 0.0017(3) -0.0001(3)
Cl1 0.0227(8) 0.0169(7) 0.0231(7) -0.0017(6) 0.0054(6) 0.0042(5)
Cl2 0.0177(7) 0.0146(7) 0.0233(7) -0.0011(5) -0.0013(6) 0.0013(5)
N1 0.014(2) 0.009(2) 0.009(2) 0.0002(17) 0.0039(18) -0.0023(17)
N2 0.008(2) 0.008(2) 0.011(2) -0.0005(17) 0.0007(17) 0.0009(16)
N3 0.008(2) 0.013(2) 0.008(2) -0.0021(17) 0.0011(17) 0.0001(17)
N4 0.009(2) 0.007(2) 0.008(2) -0.0007(17) -0.0001(17) 0.0016(16)
N5 0.008(2) 0.016(2) 0.011(2) -0.0004(18) 0.0056(18) -0.0008(17)
N6 0.008(2) 0.011(2) 0.012(2) -0.0015(17) 0.0027(18) 0.0002(17)
O1 0.058(3) 0.024(3) 0.109(4) -0.014(3) 0.065(3) -0.009(2)
O2 0.025(2) 0.019(2) 0.028(2) -0.0089(17) 0.0005(18) -0.0079(17)
O3 0.034(2) 0.021(2) 0.019(2) -0.0057(16) -0.0082(18) 0.0022(18)
O4 0.066(3) 0.042(3) 0.025(2) -0.008(2) -0.016(2) 0.030(2)
O5 0.027(2) 0.023(2) 0.036(2) -0.0134(18) 0.0090(19) -0.0051(17)
O6 0.032(3) 0.038(3) 0.035(2) 0.019(2) -0.012(2) 0.0021(19)
O7 0.044(3) 0.024(2) 0.035(2) 0.0079(19) -0.015(2) -0.019(2)
O8 0.024(2) 0.036(3) 0.049(3) -0.014(2) 0.011(2) 0.0149(19)
C1 0.017(3) 0.012(3) 0.015(3) 0.001(2) 0.000(2) 0.000(2)
C2 0.014(3) 0.011(3) 0.035(3) 0.003(2) 0.009(3) 0.006(2)
C3 0.015(3) 0.018(3) 0.020(3) -0.002(2) 0.011(2) 0.001(2)
C4 0.011(3) 0.006(3) 0.017(3) -0.003(2) 0.003(2) -0.004(2)
C5 0.011(3) 0.008(3) 0.020(3) -0.004(2) 0.002(2) -0.0031(19)
C6 0.021(3) 0.011(3) 0.013(3) -0.006(2) 0.006(2) -0.004(2)
C7 0.019(3) 0.015(3) 0.017(3) 0.000(2) 0.005(2) -0.006(2)
C8 0.018(3) 0.005(2) 0.017(3) -0.004(2) 0.002(2) -0.004(2)
C9 0.011(3) 0.008(2) 0.014(3) -0.002(2) 0.001(2) -0.0014(19)
C10 0.016(3) 0.014(3) 0.019(3) 0.003(2) -0.004(2) -0.003(2)
C11 0.006(3) 0.018(3) 0.018(3) -0.001(2) 0.001(2) 0.004(2)
C12 0.006(3) 0.014(3) 0.018(3) -0.005(2) 0.001(2) -0.001(2)
C13 0.030(4) 0.025(3) 0.020(3) -0.006(2) 0.013(3) -0.003(3)
C14 0.031(3) 0.026(3) 0.016(3) 0.003(2) 0.004(3) 0.007(3)
C15 0.015(3) 0.011(3) 0.015(3) -0.005(2) 0.002(2) 0.000(2)
C16 0.020(3) 0.013(3) 0.017(3) -0.010(2) -0.002(2) -0.002(2)
C17 0.018(3) 0.020(3) 0.020(3) -0.003(2) 0.006(2) -0.004(2)
C18 0.013(3) 0.013(3) 0.010(2) 0.001(2) -0.002(2) 0.005(2)
C19 0.010(3) 0.013(3) 0.001(2) -0.0031(19) -0.002(2) 0.004(2)
C20 0.017(3) 0.015(3) 0.008(2) 0.004(2) -0.003(2) -0.002(2)
C21 0.017(3) 0.017(3) 0.014(3) 0.004(2) 0.003(2) 0.006(2)
C22 0.018(3) 0.007(3) 0.008(2) 0.0001(19) -0.002(2) 0.000(2)
C23 0.013(3) 0.012(3) 0.011(2) 0.000(2) 0.002(2) 0.005(2)
C24 0.021(3) 0.015(3) 0.012(3) 0.001(2) 0.007(2) 0.001(2)
C25 0.022(3) 0.009(3) 0.010(3) -0.001(2) 0.001(2) 0.004(2)
C26 0.019(3) 0.010(3) 0.008(2) 0.001(2) 0.001(2) 0.000(2)
C27 0.019(3) 0.026(3) 0.021(3) 0.001(2) 0.008(2) -0.005(2)
C28 0.027(3) 0.019(3) 0.024(3) 0.000(2) 0.014(3) 0.001(2)
C29 0.020(3) 0.009(3) 0.017(3) 0.001(2) 0.005(2) 0.000(2)
C30 0.023(3) 0.010(3) 0.012(3) 0.006(2) 0.002(2) 0.005(2)
C31 0.010(3) 0.022(3) 0.013(3) 0.002(2) 0.000(2) 0.008(2)
C32 0.010(3) 0.017(3) 0.010(2) -0.001(2) 0.005(2) 0.006(2)
C33 0.012(3) 0.012(3) 0.007(2) 0.001(2) 0.004(2) 0.002(2)
C34 0.010(3) 0.021(3) 0.014(3) -0.007(2) 0.001(2) 0.004(2)
C35 0.014(3) 0.023(3) 0.016(3) -0.005(2) 0.002(2) 0.000(2)
C36 0.008(3) 0.014(3) 0.021(3) -0.002(2) 0.004(2) 0.002(2)
C37 0.016(3) 0.012(3) 0.027(3) -0.005(2) 0.003(2) -0.005(2)
C38 0.020(3) 0.010(3) 0.020(3) 0.006(2) 0.006(2) 0.002(2)
C39 0.018(3) 0.011(3) 0.021(3) -0.001(2) 0.008(2) 0.000(2)
C40 0.019(3) 0.022(3) 0.016(3) -0.003(2) -0.004(2) 0.005(2)
C41 0.022(3) 0.022(3) 0.036(3) -0.001(3) -0.005(3) -0.009(3)
C42 0.013(3) 0.011(3) 0.007(2) -0.005(2) 0.002(2) 0.001(2)
O9 0.038(3) 0.041(3) 0.032(2) 0.001(2) 0.011(2) 0.002(2)

loop_
_atom_type_symbol
_atom_type_description
_atom_type_scat_dispersion_real
_atom_type_scat_dispersion_imag
_atom_type_scat_source
C C 0.0033 0.0016 'International Tables Vol C Tables 4.2.6.8 and 6.1.1.4'
H H 0.0000 0.0000 'International Tables Vol C Tables 4.2.6.8 and 6.1.1.4'
N N 0.0061 0.0033 'International Tables Vol C Tables 4.2.6.8 and 6.1.1.4'
O O 0.0106 0.0060 'International Tables Vol C Tables 4.2.6.8 and 6.1.1.4'
Cl Cl 0.1484 0.1585 'International Tables Vol C Tables 4.2.6.8 and 6.1.1.4'
Co Co 0.3494 0.9721 'International Tables Vol C Tables 4.2.6.8 and 6.1.1.4'

loop_
_geom_angle_atom_site_label_1
_geom_angle_atom_site_label_2
_geom_angle_atom_site_label_3
_geom_angle
_geom_angle_site_symmetry_1
_geom_angle_site_symmetry_3
_geom_angle_publ_flag
N2 Co1 N4 100.73(14) . . ?
N2 Co1 N3 91.42(14) . . ?
N4 Co1 N3 77.97(15) . . ?
N2 Co1 N1 78.45(15) . . ?
N4 Co1 N1 172.11(15) . . ?
N3 Co1 N1 94.17(15) . . ?
N2 Co1 N5 167.25(15) . . ?
N4 Co1 N5 88.88(14) . . ?
N3 Co1 N5 98.82(15) . . ?
N1 Co1 N5 93.16(15) . . ?
N2 Co1 N6 92.89(14) . . ?
N4 Co1 N6 95.98(14) . . ?
N3 Co1 N6 173.15(14) . . ?
N1 Co1 N6 91.91(15) . . ?
N5 Co1 N6 77.67(15) . . ?
O4 Cl1 O1 110.5(3) . . ?
O4 Cl1 O3 108.7(2) . . ?
O1 Cl1 O3 110.1(3) . . ?
O4 Cl1 O2 109.7(3) . . ?
O1 Cl1 O2 108.0(2) . . ?
O3 Cl1 O2 109.9(2) . . ?
O6 Cl2 O7 110.0(2) . . ?
O6 Cl2 O5 110.2(2) . . ?
O7 Cl2 O5 108.9(2) . . ?
O6 Cl2 O8 109.8(3) . . ?
O7 Cl2 O8 109.0(3) . . ?
O5 Cl2 O8 109.0(2) . . ?
C1 N1 C5 118.0(4) . . ?
C1 N1 Co1 128.1(3) . . ?
C5 N1 Co1 113.8(3) . . ?
C12 N2 C9 117.9(4) . . ?
C12 N2 Co1 128.4(3) . . ?
C9 N2 Co1 113.6(3) . . ?
C15 N3 C19 118.6(4) . . ?
C15 N3 Co1 127.5(3) . . ?
C19 N3 Co1 113.9(3) . . ?
C26 N4 C23 117.7(4) . . ?
C26 N4 Co1 127.9(3) . . ?
C23 N4 Co1 114.3(3) . . ?
C29 N5 C33 117.6(4) . . ?
C29 N5 Co1 127.4(3) . . ?
C33 N5 Co1 115.0(3) . . ?
C39 N6 C42 118.5(4) . . ?
C39 N6 Co1 128.1(3) . . ?
C42 N6 Co1 113.4(3) . . ?
N1 C1 C2 123.1(5) . . ?
C3 C2 C1 118.9(5) . . ?
C2 C3 C4 119.8(5) . . ?
C5 C4 C3 116.6(4) . . ?
C5 C4 C6 120.0(4) . . ?
C3 C4 C6 123.3(4) . . ?
N1 C5 C4 123.5(4) . . ?
N1 C5 C9 116.7(4) . . ?
C4 C5 C9 119.8(4) . . ?
C7 C6 C4 120.8(4) . . ?
C7 C6 C13 121.1(5) . . ?
C4 C6 C13 118.1(5) . . ?
C6 C7 C8 119.7(5) . . ?
C6 C7 C14 121.6(5) . . ?
C8 C7 C14 118.7(5) . . ?
C9 C8 C10 115.9(4) . . ?
C9 C8 C7 120.3(5) . . ?
C10 C8 C7 123.8(5) . . ?
N2 C9 C8 123.4(4) . . ?
N2 C9 C5 117.3(4) . . ?
C8 C9 C5 119.3(4) . . ?
C11 C10 C8 121.1(5) . . ?
C10 C11 C12 118.0(5) . . ?
N2 C12 C11 123.7(5) . . ?
N3 C15 C16 122.2(5) . . ?
C17 C16 C15 118.7(5) . . ?
C16 C17 C18 121.2(5) . . ?
C19 C18 C17 115.8(4) . . ?
C19 C18 C20 120.7(4) . . ?
C17 C18 C20 123.5(5) . . ?
N3 C19 C18 123.4(4) . . ?
N3 C19 C23 117.0(4) . . ?
C18 C19 C23 119.6(4) . . ?
C21 C20 C18 119.7(5) . . ?
C21 C20 C27 122.8(5) . . ?
C18 C20 C27 117.4(4) . . ?
C20 C21 C22 119.9(5) . . ?
C20 C21 C28 123.0(5) . . ?
C22 C21 C28 117.1(4) . . ?
C23 C22 C24 115.9(4) . . ?
C23 C22 C21 120.4(4) . . ?
C24 C22 C21 123.6(5) . . ?
N4 C23 C22 123.8(4) . . ?
N4 C23 C19 116.7(4) . . ?
C22 C23 C19 119.4(4) . . ?
C25 C24 C22 120.8(5) . . ?
C24 C25 C26 118.9(5) . . ?
N4 C26 C25 122.8(5) . . ?
N5 C29 C30 122.6(5) . . ?
C31 C30 C29 119.3(5) . . ?
C30 C31 C32 120.8(5) . . ?
C33 C32 C31 115.8(4) . . ?
C33 C32 C34 120.0(4) . . ?
C31 C32 C34 124.2(4) . . ?
N5 C33 C32 123.9(4) . . ?
N5 C33 C42 115.9(4) . . ?
C32 C33 C42 120.2(4) . . ?
C35 C34 C32 119.9(4) . . ?
C35 C34 C40 121.9(5) . . ?
C32 C34 C40 118.2(4) . . ?
C34 C35 C36 120.8(5) . . ?
C34 C35 C41 122.2(5) . . ?
C36 C35 C41 116.9(5) . . ?
C37 C36 C42 116.4(4) . . ?
C37 C36 C35 123.9(5) . . ?
C42 C36 C35 119.8(4) . . ?
C38 C37 C36 120.5(5) . . ?
C37 C38 C39 119.4(5) . . ?
N6 C39 C38 122.4(5) . . ?
N6 C42 C36 122.8(4) . . ?
N6 C42 C33 118.0(4) . . ?
C36 C42 C33 119.2(4) . . ?

loop_
_geom_bond_atom_site_label_1
_geom_bond_atom_site_label_2
_geom_bond_distance
_geom_bond_site_symmetry_2
_geom_bond_publ_flag
Co1 N2 2.113(4) . ?
Co1 N4 2.116(4) . ?
Co1 N3 2.118(4) . ?
Co1 N1 2.119(4) . ?
Co1 N5 2.120(4) . ?
Co1 N6 2.138(4) . ?
Cl1 O4 1.416(4) . ?
Cl1 O1 1.424(4) . ?
Cl1 O3 1.440(4) . ?
Cl1 O2 1.444(4) . ?
Cl2 O6 1.426(4) . ?
Cl2 O7 1.427(4) . ?
Cl2 O5 1.428(4) . ?
Cl2 O8 1.438(4) . ?
N1 C1 1.324(6) . ?
N1 C5 1.352(6) . ?
N2 C12 1.335(6) . ?
N2 C9 1.356(6) . ?
N3 C15 1.323(6) . ?
N3 C19 1.366(6) . ?
N4 C26 1.334(6) . ?
N4 C23 1.362(6) . ?
N5 C29 1.334(6) . ?
N5 C33 1.362(6) . ?
N6 C39 1.329(6) . ?
N6 C42 1.358(6) . ?
C1 C2 1.387(7) . ?
C2 C3 1.376(7) . ?
C3 C4 1.404(7) . ?
C4 C5 1.398(7) . ?
C4 C6 1.439(7) . ?
C5 C9 1.446(7) . ?
C6 C7 1.367(7) . ?
C6 C13 1.521(7) . ?
C7 C8 1.452(7) . ?
C7 C14 1.500(7) . ?
C8 C9 1.399(6) . ?
C8 C10 1.413(7) . ?
C10 C11 1.374(7) . ?
C11 C12 1.379(7) . ?
C15 C16 1.403(7) . ?
C16 C17 1.363(7) . ?
C17 C18 1.410(7) . ?
C18 C19 1.396(7) . ?
C18 C20 1.438(7) . ?
C19 C23 1.430(6) . ?
C20 C21 1.372(7) . ?
C20 C27 1.495(7) . ?
C21 C22 1.442(7) . ?
C21 C28 1.503(7) . ?
C22 C23 1.398(7) . ?
C22 C24 1.405(6) . ?
C24 C25 1.371(7) . ?
C25 C26 1.387(7) . ?
C29 C30 1.383(7) . ?
C30 C31 1.366(7) . ?
C31 C32 1.401(7) . ?
C32 C33 1.399(6) . ?
C32 C34 1.456(7) . ?
C33 C42 1.436(6) . ?
C34 C35 1.361(7) . ?
C34 C40 1.509(7) . ?
C35 C36 1.450(7) . ?
C35 C41 1.508(7) . ?
C36 C37 1.402(7) . ?
C36 C42 1.414(7) . ?
C37 C38 1.363(7) . ?
C38 C39 1.392(7) . ?

loop_
_geom_hbond_atom_site_label_D
_geom_hbond_atom_site_label_H
_geom_hbond_atom_site_label_A
_geom_hbond_distance_DH
_geom_hbond_distance_HA
_geom_hbond_distance_DA
_geom_hbond_angle_DHA
_geom_hbond_site_symmetry_A
O9 H9C O2 0.993(19) 1.80(2) 2.788(5) 173(5) .
O9 H9D O8 0.979(19) 2.00(2) 2.938(6) 160(4) .
